data_4062169
loop_
_publ_author_name
'Choualeb, Aldjia'
'Braunstein, Pierre'
'Ros\'e, Jacky'
'Bouaoud, Salah-Eddine'
'Welter, Richard'

_publ_section_title
;
 Reactions of Diphosphine-Stabilized Tetracobalt Carbonyl Clusters with
 -Si(OR)~3~-Functionalized Alkynes
;
_journal_issue 22
_journal_name_full Organometallics
_journal_page_first 4405
_journal_page_last 4417
_journal_paper_doi 10.1021/om030327j
_journal_volume 22
_journal_year 2003
_chemical_formula_moiety 'C41 H28 Co4 O8 P2'
_chemical_formula_sum 'C41 H28 Co4 O8 P2'
_chemical_formula_weight 946.29
_space_group_IT_number 2
_symmetry_cell_setting triclinic
_symmetry_space_group_name_Hall '-P 1'
_symmetry_space_group_name_H-M 'P -1'
_cell_angle_alpha 83.81(2)
_cell_angle_beta 77.82(2)
_cell_angle_gamma 65.28(2)
_cell_formula_units_Z 2
_cell_length_a 11.139(5)
_cell_length_b 11.258(5)
_cell_length_c 17.036(5)
_cell_measurement_temperature 173(2)
_cell_volume 1896.5(13)
_diffrn_ambient_temperature 173(2)
_exptl_crystal_density_diffrn 1.657
_cod_database_code 4062169

loop_
_symmetry_equiv_pos_as_xyz
'x, y, z'
'-x, -y, -z'

loop_
_atom_site_label
_atom_site_type_symbol
_atom_site_fract_x
_atom_site_fract_y
_atom_site_fract_z
_atom_site_U_iso_or_equiv
_atom_site_adp_type
_atom_site_occupancy
_atom_site_symmetry_multiplicity
_atom_site_calc_flag
_atom_site_refinement_flags
_atom_site_disorder_assembly
_atom_site_disorder_group
Co1 Co 0.74109(4) 0.47917(4) 0.27071(3) 0.02062(12) Uani 1 1 d . . .
Co4 Co 0.92923(4) 0.49106(4) 0.17506(3) 0.02317(12) Uani 1 1 d . . .
Co3 Co 0.96866(4) 0.43618(4) 0.31342(3) 0.02228(12) Uani 1 1 d . . .
Co2 Co 0.87393(4) 0.26967(4) 0.32535(2) 0.02043(11) Uani 1 1 d . . .
C8 C 0.7861(4) 0.6040(4) 0.1390(2) 0.0347(9) Uani 1 1 d . . .
O8 O 0.7033(3) 0.6820(3) 0.10834(18) 0.0489(7) Uani 1 1 d . . .
C6 C 0.9440(3) 0.5972(4) 0.2484(2) 0.0322(8) Uani 1 1 d . . .
O6 O 0.9342(3) 0.7019(3) 0.25610(17) 0.0492(7) Uani 1 1 d . . .
C7 C 1.0547(4) 0.5001(4) 0.0949(2) 0.0395(10) Uani 1 1 d . . .
O7 O 1.1298(3) 0.5133(4) 0.04234(19) 0.0753(11) Uani 1 1 d . . .
C5 C 0.8995(3) 0.5123(4) 0.4091(2) 0.0313(8) Uani 1 1 d . . .
O5 O 0.8618(3) 0.5547(3) 0.47193(16) 0.0518(8) Uani 1 1 d . . .
C4 C 1.1384(3) 0.3894(4) 0.3258(2) 0.0295(8) Uani 1 1 d . . .
O4 O 1.2445(2) 0.3612(3) 0.33537(17) 0.0415(7) Uani 1 1 d . . .
C3 C 0.9596(3) 0.1769(4) 0.4008(2) 0.0294(8) Uani 1 1 d . . .
O3 O 1.0139(3) 0.1174(3) 0.45134(17) 0.0497(7) Uani 1 1 d . . .
C2 C 0.7306(3) 0.4053(3) 0.3806(2) 0.0249(7) Uani 1 1 d . . .
O2 O 0.6608(2) 0.4385(2) 0.44386(14) 0.0323(6) Uani 1 1 d . . .
C1 C 0.6413(3) 0.6437(4) 0.3011(2) 0.0320(8) Uani 1 1 d . . .
O1 O 0.5804(3) 0.7487(3) 0.3199(2) 0.0560(8) Uani 1 1 d . . .
C9 C 0.8865(3) 0.3298(3) 0.20860(19) 0.0221(7) Uani 1 1 d . . .
H9 H 0.874(3) 0.294(3) 0.173(2) 0.022(9) Uiso 1 1 d . . .
C10 C 1.0099(3) 0.3039(3) 0.23056(18) 0.0208(7) Uani 1 1 d . . .
C11 C 1.1415(3) 0.1998(3) 0.19694(19) 0.0213(7) Uani 1 1 d . . .
C12 C 1.2327(3) 0.1195(4) 0.2445(2) 0.0291(8) Uani 1 1 d . . .
H12 H 1.2133 0.1347 0.2993 0.035 Uiso 1 1 calc . . .
C13 C 1.3514(3) 0.0178(4) 0.2133(2) 0.0375(9) Uani 1 1 d . . .
H13 H 1.4111 -0.0332 0.2467 0.045 Uiso 1 1 calc . . .
C14 C 1.3812(3) -0.0080(4) 0.1319(2) 0.0377(9) Uani 1 1 d . . .
H14 H 1.4602 -0.0769 0.1105 0.045 Uiso 1 1 calc . . .
C15 C 1.2925(4) 0.0695(4) 0.0836(2) 0.0400(10) Uani 1 1 d . . .
H15 H 1.3119 0.0523 0.0291 0.048 Uiso 1 1 calc . . .
C16 C 1.1741(3) 0.1731(4) 0.1146(2) 0.0314(8) Uani 1 1 d . . .
H16 H 1.1160 0.2251 0.0806 0.038 Uiso 1 1 calc . . .
P2 P 0.74857(8) 0.16464(9) 0.31843(5) 0.02189(19) Uani 1 1 d . . .
C17 C 0.7963(3) 0.0655(3) 0.23023(19) 0.0256(7) Uani 1 1 d . . .
C18 C 0.7056(4) 0.0334(4) 0.2015(2) 0.0355(9) Uani 1 1 d . . .
H18 H 0.6169 0.0619 0.2285 0.043 Uiso 1 1 calc . . .
C19 C 0.7453(4) -0.0394(4) 0.1340(3) 0.0482(11) Uani 1 1 d . . .
H19 H 0.6841 -0.0609 0.1157 0.058 Uiso 1 1 calc . . .
C20 C 0.8771(4) -0.0811(4) 0.0930(2) 0.0452(10) Uani 1 1 d . . .
H20 H 0.9035 -0.1292 0.0466 0.054 Uiso 1 1 calc . . .
C21 C 0.9687(4) -0.0520(4) 0.1203(2) 0.0373(9) Uani 1 1 d . . .
H21 H 1.0571 -0.0808 0.0928 0.045 Uiso 1 1 calc . . .
C22 C 0.9290(3) 0.0210(3) 0.1896(2) 0.0291(8) Uani 1 1 d . . .
H22 H 0.9912 0.0400 0.2087 0.035 Uiso 1 1 calc . . .
C23 C 0.7164(3) 0.0637(3) 0.4044(2) 0.0257(7) Uani 1 1 d . . .
C24 C 0.7184(4) -0.0588(4) 0.3977(2) 0.0378(9) Uani 1 1 d . . .
H24 H 0.7402 -0.0952 0.3474 0.045 Uiso 1 1 calc . . .
C25 C 0.6877(4) -0.1267(4) 0.4662(3) 0.0478(11) Uani 1 1 d . . .
H25 H 0.6872 -0.2079 0.4614 0.057 Uiso 1 1 calc . . .
C26 C 0.6584(4) -0.0760(4) 0.5405(2) 0.0417(10) Uani 1 1 d . . .
H26 H 0.6385 -0.1229 0.5860 0.050 Uiso 1 1 calc . . .
C27 C 0.6582(4) 0.0438(4) 0.5481(2) 0.0413(10) Uani 1 1 d . . .
H27 H 0.6392 0.0778 0.5988 0.050 Uiso 1 1 calc . . .
C28 C 0.6862(4) 0.1141(4) 0.4808(2) 0.0350(8) Uani 1 1 d . . .
H28 H 0.6849 0.1959 0.4864 0.042 Uiso 1 1 calc . . .
C29 C 0.5774(3) 0.2876(3) 0.31430(19) 0.0226(7) Uani 1 1 d . . .
H29A H 0.5310 0.3163 0.3683 0.027 Uiso 1 1 calc . . .
H29B H 0.5286 0.2476 0.2937 0.027 Uiso 1 1 calc . . .
P1 P 0.57615(8) 0.43186(9) 0.24992(5) 0.02125(19) Uani 1 1 d . . .
C30 C 0.5702(3) 0.3839(3) 0.1517(2) 0.0267(7) Uani 1 1 d . . .
C31 C 0.4701(4) 0.3425(4) 0.1450(2) 0.0365(9) Uani 1 1 d . . .
H31 H 0.4056 0.3434 0.1899 0.044 Uiso 1 1 calc . . .
C32 C 0.4663(4) 0.3008(4) 0.0731(2) 0.0443(10) Uani 1 1 d . . .
H32 H 0.3997 0.2737 0.0691 0.053 Uiso 1 1 calc . . .
C33 C 0.5622(4) 0.2997(4) 0.0069(2) 0.0429(10) Uani 1 1 d . . .
H33 H 0.5609 0.2701 -0.0417 0.052 Uiso 1 1 calc . . .
C34 C 0.6596(4) 0.3417(4) 0.0117(2) 0.0378(9) Uani 1 1 d . . .
H34 H 0.7228 0.3418 -0.0338 0.045 Uiso 1 1 calc . . .
C35 C 0.6641(3) 0.3841(3) 0.0842(2) 0.0278(8) Uani 1 1 d . . .
H35 H 0.7301 0.4126 0.0873 0.033 Uiso 1 1 calc . . .
C36 C 0.4087(3) 0.5580(3) 0.2811(2) 0.0244(7) Uani 1 1 d . . .
C37 C 0.3392(4) 0.6371(5) 0.2249(2) 0.0565(13) Uani 1 1 d . . .
H37 H 0.3742 0.6214 0.1706 0.068 Uiso 1 1 calc . . .
C38 C 0.2167(5) 0.7407(6) 0.2483(3) 0.089(2) Uani 1 1 d . . .
H38 H 0.1717 0.7957 0.2094 0.106 Uiso 1 1 calc . . .
C39 C 0.1609(4) 0.7633(5) 0.3284(3) 0.0534(12) Uani 1 1 d . . .
H39 H 0.0781 0.8322 0.3439 0.064 Uiso 1 1 calc . . .
C40 C 0.2290(4) 0.6833(4) 0.3843(2) 0.0424(10) Uani 1 1 d . . .
H40 H 0.1915 0.6969 0.4385 0.051 Uiso 1 1 calc . . .
C41 C 0.3536(4) 0.5815(4) 0.3618(2) 0.0348(8) Uani 1 1 d . . .
H41 H 0.4003 0.5291 0.4009 0.042 Uiso 1 1 calc . . .

loop_
_atom_site_aniso_label
_atom_site_aniso_U_11
_atom_site_aniso_U_22
_atom_site_aniso_U_33
_atom_site_aniso_U_23
_atom_site_aniso_U_13
_atom_site_aniso_U_12
Co1 0.0181(2) 0.0234(2) 0.0199(2) -0.00111(18) -0.00398(17) -0.00765(19)
Co4 0.0229(2) 0.0276(3) 0.0203(2) 0.00194(19) -0.00418(18) -0.0121(2)
Co3 0.0210(2) 0.0270(3) 0.0208(2) -0.00228(19) -0.00532(17) -0.0105(2)
Co2 0.0186(2) 0.0246(2) 0.0181(2) 0.00025(18) -0.00413(17) -0.00854(19)
C8 0.038(2) 0.029(2) 0.043(2) -0.0043(18) -0.0143(18) -0.0149(18)
O8 0.0473(17) 0.0390(17) 0.061(2) 0.0050(15) -0.0295(15) -0.0104(14)
C6 0.036(2) 0.037(2) 0.0299(19) 0.0043(17) -0.0119(15) -0.0192(18)
O6 0.080(2) 0.0344(17) 0.0450(17) 0.0042(14) -0.0218(15) -0.0309(16)
C7 0.045(2) 0.054(3) 0.032(2) 0.0012(19) -0.0056(18) -0.032(2)
O7 0.081(2) 0.118(3) 0.047(2) -0.006(2) 0.0192(18) -0.073(3)
C5 0.0281(18) 0.035(2) 0.032(2) -0.0016(17) -0.0124(15) -0.0110(16)
O5 0.0548(18) 0.066(2) 0.0302(16) -0.0206(15) -0.0070(13) -0.0165(16)
C4 0.0278(19) 0.033(2) 0.0302(19) -0.0031(16) -0.0032(15) -0.0157(16)
O4 0.0268(14) 0.0508(18) 0.0520(17) -0.0049(14) -0.0117(12) -0.0177(13)
C3 0.0214(17) 0.032(2) 0.034(2) -0.0018(17) -0.0021(15) -0.0109(15)
O3 0.0398(16) 0.063(2) 0.0415(17) 0.0215(15) -0.0196(13) -0.0162(15)
C2 0.0246(17) 0.0287(19) 0.0227(18) 0.0001(14) -0.0088(14) -0.0103(15)
O2 0.0310(13) 0.0386(15) 0.0217(13) -0.0049(11) -0.0013(10) -0.0094(12)
C1 0.0254(18) 0.035(2) 0.036(2) -0.0024(18) -0.0053(15) -0.0124(17)
O1 0.0481(17) 0.0301(17) 0.079(2) -0.0177(17) -0.0115(16) -0.0019(14)
C9 0.0248(17) 0.0280(19) 0.0153(16) -0.0026(14) -0.0031(13) -0.0123(15)
C10 0.0256(16) 0.0232(17) 0.0159(15) 0.0012(13) -0.0045(13) -0.0123(14)
C11 0.0194(15) 0.0261(18) 0.0213(16) -0.0008(14) -0.0021(12) -0.0127(14)
C12 0.0248(17) 0.033(2) 0.0280(18) -0.0037(16) -0.0046(14) -0.0095(16)
C13 0.0266(19) 0.037(2) 0.043(2) -0.0006(18) -0.0089(16) -0.0064(17)
C14 0.0251(19) 0.034(2) 0.045(2) -0.0118(19) 0.0009(16) -0.0036(17)
C15 0.032(2) 0.052(3) 0.029(2) -0.0179(19) 0.0016(16) -0.0099(19)
C16 0.0264(18) 0.040(2) 0.0250(18) -0.0074(17) -0.0053(14) -0.0096(16)
P2 0.0210(4) 0.0249(5) 0.0204(4) -0.0006(4) -0.0034(3) -0.0101(4)
C17 0.0279(18) 0.0244(18) 0.0231(17) -0.0018(14) -0.0048(14) -0.0091(15)
C18 0.034(2) 0.041(2) 0.036(2) -0.0054(18) -0.0112(16) -0.0168(18)
C19 0.051(3) 0.056(3) 0.047(3) -0.012(2) -0.019(2) -0.023(2)
C20 0.059(3) 0.042(3) 0.032(2) -0.0120(19) -0.0147(19) -0.012(2)
C21 0.039(2) 0.035(2) 0.032(2) -0.0063(17) -0.0015(16) -0.0098(18)
C22 0.0314(18) 0.0265(19) 0.0283(19) -0.0019(15) -0.0052(15) -0.0105(16)
C23 0.0197(16) 0.0284(19) 0.0271(18) 0.0070(15) -0.0071(13) -0.0083(14)
C24 0.048(2) 0.030(2) 0.038(2) 0.0010(17) -0.0064(18) -0.0189(19)
C25 0.057(3) 0.032(2) 0.058(3) 0.014(2) -0.015(2) -0.023(2)
C26 0.035(2) 0.047(3) 0.041(2) 0.022(2) -0.0098(17) -0.0185(19)
C27 0.033(2) 0.053(3) 0.029(2) 0.0049(19) -0.0004(16) -0.0122(19)
C28 0.037(2) 0.039(2) 0.0271(19) 0.0012(17) -0.0017(15) -0.0157(18)
C29 0.0198(16) 0.0277(18) 0.0206(16) -0.0015(14) -0.0041(13) -0.0097(14)
P1 0.0186(4) 0.0271(5) 0.0182(4) 0.0009(3) -0.0043(3) -0.0094(4)
C30 0.0261(17) 0.033(2) 0.0216(17) 0.0001(15) -0.0065(14) -0.0117(15)
C31 0.040(2) 0.053(3) 0.0264(19) 0.0051(18) -0.0078(16) -0.029(2)
C32 0.057(3) 0.059(3) 0.039(2) 0.004(2) -0.0214(19) -0.040(2)
C33 0.061(3) 0.050(3) 0.029(2) -0.0021(19) -0.0188(19) -0.029(2)
C34 0.044(2) 0.047(2) 0.0228(19) -0.0018(17) -0.0049(16) -0.019(2)
C35 0.0302(18) 0.031(2) 0.0242(18) 0.0019(15) -0.0076(14) -0.0133(16)
C36 0.0175(16) 0.0288(19) 0.0271(18) -0.0027(15) -0.0029(13) -0.0097(14)
C37 0.044(2) 0.063(3) 0.028(2) 0.007(2) -0.0035(18) 0.009(2)
C38 0.054(3) 0.091(5) 0.052(3) 0.010(3) -0.011(2) 0.035(3)
C39 0.031(2) 0.058(3) 0.049(3) -0.010(2) -0.0085(19) 0.007(2)
C40 0.037(2) 0.047(3) 0.033(2) -0.0134(19) 0.0013(17) -0.0076(19)
C41 0.0337(19) 0.035(2) 0.0274(19) -0.0043(17) -0.0078(15) -0.0042(17)

loop_
_geom_bond_atom_site_label_1
_geom_bond_atom_site_label_2
_geom_bond_distance
_geom_bond_site_symmetry_2
_geom_bond_publ_flag
Co1 C1 1.782(4) . ?
Co1 C2 1.965(3) . ?
Co1 C9 1.988(3) . ?
Co1 P1 2.2178(12) . ?
Co1 Co2 2.4100(11) . ?
Co1 Co4 2.4106(10) . ?
Co1 Co3 2.6202(12) . ?
Co4 C8 1.756(4) . ?
Co4 C7 1.763(4) . ?
Co4 C6 1.895(4) . ?
Co4 C9 2.057(3) . ?
Co4 C10 2.118(3) . ?
Co4 Co3 2.4549(9) . ?
Co3 C5 1.790(4) . ?
Co3 C4 1.791(4) . ?
Co3 C6 1.967(4) . ?
Co3 C10 2.007(3) . ?
Co3 Co2 2.4800(11) . ?
Co2 C3 1.746(4) . ?
Co2 C2 1.845(3) . ?
Co2 C9 2.026(3) . ?
Co2 C10 2.091(3) . ?
Co2 P2 2.2005(11) . ?
C8 O8 1.149(5) . ?
C6 O6 1.156(4) . ?
C7 O7 1.133(4) . ?
C5 O5 1.141(4) . ?
C4 O4 1.132(4) . ?
C3 O3 1.146(4) . ?
C2 O2 1.182(4) . ?
C1 O1 1.132(4) . ?
C9 C10 1.405(4) . ?
C10 C11 1.484(4) . ?
C11 C12 1.389(5) . ?
C11 C16 1.405(4) . ?
C12 C13 1.382(5) . ?
C13 C14 1.389(5) . ?
C14 C15 1.372(6) . ?
C15 C16 1.390(5) . ?
P2 C17 1.821(3) . ?
P2 C23 1.823(3) . ?
P2 C29 1.840(3) . ?
C17 C22 1.392(4) . ?
C17 C18 1.393(5) . ?
C18 C19 1.370(5) . ?
C19 C20 1.388(6) . ?
C20 C21 1.370(5) . ?
C21 C22 1.397(5) . ?
C23 C24 1.386(5) . ?
C23 C28 1.395(5) . ?
C24 C25 1.386(6) . ?
C25 C26 1.365(6) . ?
C26 C27 1.368(6) . ?
C27 C28 1.379(5) . ?
C29 P1 1.856(4) . ?
P1 C36 1.819(3) . ?
P1 C30 1.835(3) . ?
C30 C35 1.382(4) . ?
C30 C31 1.403(5) . ?
C31 C32 1.374(5) . ?
C32 C33 1.377(5) . ?
C33 C34 1.372(5) . ?
C34 C35 1.388(5) . ?
C36 C37 1.364(5) . ?
C36 C41 1.387(5) . ?
C37 C38 1.386(6) . ?
C38 C39 1.378(6) . ?
C39 C40 1.357(6) . ?
C40 C41 1.388(5) . ?
